data_4302666
loop_
_publ_author_name
'Peter Comba'
'Christina Haaf'
'Hubert Wadepohl'

_publ_section_title
;
Novel Bispidine Ligands and Their First-Row Transition Metal Complexes:
Trigonal Bipyramidal and Trigonal Prismatic Geometries
;
_journal_name_full 'Inorganic Chemistry'
_journal_page_first 6604
_journal_page_last 6614
_journal_paper_doi 10.1021/ic900571v
_journal_volume 48
_journal_year 2009
_chemical_absolute_configuration ad
_chemical_formula_sum 'C35 H44 Cl2 Co N6 O9'
_chemical_formula_weight 822.59
_space_group_IT_number 4
_symmetry_cell_setting monoclinic
_symmetry_Int_Tables_number 4
_symmetry_space_group_name_Hall 'P 2yb'
_symmetry_space_group_name_H-M 'P 1 21 1'
_atom_sites_solution_hydrogens geom
_atom_sites_solution_primary heavy
_atom_sites_solution_secondary difmap
_audit_block_code co_ch16
_audit_creation_method SHELXL-97
_cell_angle_alpha 90.00
_cell_angle_beta 100.266(12)
_cell_angle_gamma 90.00
_cell_formula_units_Z 2
_cell_length_a 9.864(6)
_cell_length_b 17.590(11)
_cell_length_c 10.516(6)
_cell_measurement_reflns_used 7530
_cell_measurement_temperature 100(2)
_cell_measurement_theta_max 30.71
_cell_measurement_theta_min 2.32
_cell_volume 1795.4(19)
_computing_cell_refinement
;

SAINT (Bruker AXS, 1997-2008). Includes estimated systematic errors

 of the unit cell constants from Monte Carlo simulations.

;
_computing_data_collection 'SMART (Bruker AXS, 1997-2003)'
_computing_data_reduction 'SAINT (Bruker AXS, 1997-2008)'
_computing_molecular_graphics 'PLATON (Spek, 1980-2008)'
_computing_publication_material 'SHELXL-97 (Sheldrick, 1997)'
_computing_structure_refinement 'SHELXL-97 (Sheldrick, 1997)'
_computing_structure_solution 'DIRDIF (Beurskens et al., 1999-2008)'
_diffrn_ambient_temperature 100(2)
_diffrn_measured_fraction_theta_full 0.958
_diffrn_measured_fraction_theta_max 0.958
_diffrn_measurement_device_type 'CCD area detector (Bruker AXS Smart 1000)'
_diffrn_measurement_method '\f- and \w-scans'
_diffrn_radiation_monochromator graphite
_diffrn_radiation_probe x-ray
_diffrn_radiation_type MoK\a
_diffrn_radiation_wavelength 0.71073
_diffrn_reflns_av_R_equivalents 0.0538
_diffrn_reflns_av_sigmaI/netI 0.0478
_diffrn_reflns_limit_h_max 14
_diffrn_reflns_limit_h_min -14
_diffrn_reflns_limit_k_max 26
_diffrn_reflns_limit_k_min -26
_diffrn_reflns_limit_l_max 15
_diffrn_reflns_limit_l_min 0
_diffrn_reflns_number 45313
_diffrn_reflns_theta_full 32.23
_diffrn_reflns_theta_max 32.23
_diffrn_reflns_theta_min 1.97
_diffrn_source 'fine-focus sealed tube'
_exptl_absorpt_coefficient_mu 0.691
_exptl_absorpt_correction_T_max 0.7464
_exptl_absorpt_correction_T_min 0.6801
_exptl_absorpt_correction_type multi-scan
_exptl_absorpt_process_details
;

multi-scan from symmetry-related measurements (Blessing 1995)

SADABS (Sheldrick & Bruker AXS, 2004-2008)

;
_exptl_crystal_colour pink
_exptl_crystal_density_diffrn 1.522
_exptl_crystal_density_method 'not measured'
_exptl_crystal_description iregular
_exptl_crystal_F_000 858
_exptl_crystal_size_max 0.18
_exptl_crystal_size_mid 0.09
_exptl_crystal_size_min 0.08
_refine_diff_density_max 0.579
_refine_diff_density_min -0.349
_refine_diff_density_rms 0.076
_refine_ls_abs_structure_details 'Flack H D (1983), Acta Cryst. A39, 876-881'
_refine_ls_abs_structure_Flack -0.019(9)
_refine_ls_extinction_method none
_refine_ls_goodness_of_fit_ref 1.045
_refine_ls_matrix_type full
_refine_ls_number_parameters 482
_refine_ls_number_reflns 11687
_refine_ls_number_restraints 95
_refine_ls_restrained_S_all 1.043
_refine_ls_R_factor_all 0.0530
_refine_ls_R_factor_gt 0.0386
_refine_ls_shift/su_max 0.001
_refine_ls_shift/su_mean 0.000
_refine_ls_structure_factor_coef Fsqd
_refine_ls_weighting_details 'calc w=1/[\s^2^(Fo^2^)+(0.0315P)^2^+1.1745P] where P=(Fo^2^+2Fc^2^)/3'
_refine_ls_weighting_scheme calc
_refine_ls_wR_factor_gt 0.0821
_refine_ls_wR_factor_ref 0.0907
_reflns_number_gt 10109
_reflns_number_total 11687
_reflns_threshold_expression >2sigma(I)
_cod_data_source_file ic900571v_si_001_09.cif
_cod_data_source_block co_ch16
_cod_original_sg_symbol_H-M 'P 21'
_cod_database_code 4302666
_audit_block_refno 811

loop_
_symmetry_equiv_pos_as_xyz
'x, y, z'
'-x, y+1/2, -z'

loop_
_atom_site_label
_atom_site_type_symbol
_atom_site_fract_x
_atom_site_fract_y
_atom_site_fract_z
_atom_site_U_iso_or_equiv
_atom_site_adp_type
_atom_site_occupancy
_atom_site_symmetry_multiplicity
_atom_site_calc_flag
_atom_site_refinement_flags
_atom_site_disorder_assembly
_atom_site_disorder_group
C1 C 0.7943(2) 0.41171(11) 0.67524(19) 0.0120(3) Uani 1 1 d . . .
H1A H 0.7606 0.4646 0.6613 0.014 Uiso 1 1 calc R . .
H1B H 0.7144 0.3791 0.6832 0.014 Uiso 1 1 calc R . .
C2 C 0.85476(19) 0.38583(11) 0.55653(19) 0.0110(3) Uani 1 1 d . . .
C3 C 0.8984(2) 0.30430(11) 0.59055(19) 0.0117(3) Uani 1 1 d . . .
C4 C 1.0182(2) 0.30075(11) 0.70424(19) 0.0116(3) Uani 1 1 d . . .
C5 C 0.9610(2) 0.33135(11) 0.82106(19) 0.0124(3) Uani 1 1 d . . .
H5A H 0.8914 0.2952 0.8423 0.015 Uiso 1 1 calc R . .
H5B H 1.0369 0.3339 0.8965 0.015 Uiso 1 1 calc R . .
C6 C 0.98025(19) 0.43350(11) 0.53452(19) 0.0120(3) Uani 1 1 d . . .
H6A H 1.0161 0.4127 0.4595 0.014 Uiso 1 1 calc R . .
H6B H 0.9503 0.4865 0.5138 0.014 Uiso 1 1 calc R . .
C7 C 1.1352(2) 0.35242(11) 0.6761(2) 0.0128(4) Uani 1 1 d . . .
H7A H 1.2118 0.3508 0.7510 0.015 Uiso 1 1 calc R . .
H7B H 1.1703 0.3320 0.6004 0.015 Uiso 1 1 calc R . .
C8 C 1.2164(2) 0.48188(11) 0.6353(2) 0.0123(4) Uani 1 1 d . . .
C9 C 1.3063(2) 0.48837(12) 0.7699(2) 0.0153(4) Uani 1 1 d . . .
H9A H 1.3515 0.4389 0.7938 0.018 Uiso 1 1 calc R . .
H9B H 1.3794 0.5266 0.7673 0.018 Uiso 1 1 calc R . .
C10 C 1.2336(2) 0.59357(13) 0.8974(2) 0.0216(4) Uani 1 1 d . . .
H10A H 1.3315 0.6079 0.9253 0.026 Uiso 1 1 calc R . .
H10B H 1.1841 0.6054 0.9690 0.026 Uiso 1 1 calc R . .
C11 C 1.1722(2) 0.64002(12) 0.7791(2) 0.0161(4) Uani 1 1 d . . .
H11A H 1.1196 0.6832 0.8060 0.019 Uiso 1 1 calc R . .
H11B H 1.2475 0.6610 0.7386 0.019 Uiso 1 1 calc R . .
C12 C 1.1612(2) 0.55963(12) 0.5902(2) 0.0137(4) Uani 1 1 d . . .
H12A H 1.2391 0.5939 0.5827 0.016 Uiso 1 1 calc R . .
H12B H 1.1026 0.5551 0.5038 0.016 Uiso 1 1 calc R . .
C13 C 0.8247(2) 0.42222(11) 0.9095(2) 0.0134(4) Uani 1 1 d . . .
H13A H 0.7378 0.3928 0.8974 0.016 Uiso 1 1 calc R . .
H13B H 0.8834 0.4050 0.9908 0.016 Uiso 1 1 calc R . .
C14 C 0.79394(19) 0.50463(13) 0.91876(18) 0.0132(3) Uani 1 1 d . . .
C15 C 0.6807(2) 0.52973(12) 0.9662(2) 0.0171(4) Uani 1 1 d . . .
H15 H 0.6150 0.4945 0.9871 0.021 Uiso 1 1 calc R . .
C16 C 0.6635(2) 0.60716(13) 0.9830(2) 0.0208(4) Uani 1 1 d . . .
H16 H 0.5858 0.6259 1.0152 0.025 Uiso 1 1 calc R . .
C17 C 0.7612(2) 0.65632(13) 0.9522(2) 0.0201(4) Uani 1 1 d . . .
H17 H 0.7529 0.7095 0.9641 0.024 Uiso 1 1 calc R . .
C18 C 0.8708(2) 0.62730(12) 0.9041(2) 0.0197(4) Uani 1 1 d . . .
H18 H 0.9380 0.6617 0.8837 0.024 Uiso 1 1 calc R . .
C19 C 0.7495(2) 0.38833(11) 0.4324(2) 0.0129(4) Uani 1 1 d . . .
C20 C 0.7803(2) 0.35002(11) 0.3251(2) 0.0138(4) Uani 1 1 d . . .
H20 H 0.8669 0.3254 0.3309 0.017 Uiso 1 1 calc R . .
C21 C 0.6870(2) 0.34722(12) 0.2103(2) 0.0160(4) Uani 1 1 d . . .
H21 H 0.7096 0.3210 0.1379 0.019 Uiso 1 1 calc R . .
C22 C 0.5603(2) 0.38282(13) 0.2011(2) 0.0193(4) Uani 1 1 d . . .
H22 H 0.4942 0.3793 0.1237 0.023 Uiso 1 1 calc R . .
C23 C 0.5305(2) 0.42360(14) 0.3053(2) 0.0210(4) Uani 1 1 d . . .
H23 H 0.4452 0.4498 0.2980 0.025 Uiso 1 1 calc R . .
C24 C 0.6245(2) 0.42649(12) 0.4205(2) 0.0163(4) Uani 1 1 d . . .
H24 H 0.6033 0.4547 0.4914 0.020 Uiso 1 1 calc R . .
C25 C 1.0640(2) 0.21850(11) 0.7267(2) 0.0138(4) Uani 1 1 d . . .
C26 C 0.9708(2) 0.16562(12) 0.7607(2) 0.0180(4) Uani 1 1 d . . .
H26 H 0.8847 0.1826 0.7786 0.022 Uiso 1 1 calc R . .
C27 C 1.0021(3) 0.08846(13) 0.7687(2) 0.0200(4) Uani 1 1 d . . .
H27 H 0.9378 0.0533 0.7924 0.024 Uiso 1 1 calc R . .
C28 C 1.1266(2) 0.06286(13) 0.7423(2) 0.0207(4) Uani 1 1 d . . .
H28 H 1.1473 0.0101 0.7457 0.025 Uiso 1 1 calc R . .
C29 C 1.2212(2) 0.11482(13) 0.7106(2) 0.0198(4) Uani 1 1 d . . .
H29 H 1.3076 0.0977 0.6940 0.024 Uiso 1 1 calc R . .
C30 C 1.1896(2) 0.19212(12) 0.7033(2) 0.0166(4) Uani 1 1 d . . .
H30 H 1.2552 0.2272 0.6820 0.020 Uiso 1 1 calc R . .
C31 C 1.3030(2) 0.45119(13) 0.5399(2) 0.0174(4) Uani 1 1 d . . .
H31A H 1.3489 0.4042 0.5742 0.026 Uiso 1 1 calc R . .
H31B H 1.3724 0.4890 0.5275 0.026 Uiso 1 1 calc R . .
H31C H 1.2432 0.4407 0.4569 0.026 Uiso 1 1 calc R . .
C32 C 1.2706(3) 0.46908(15) 0.9915(2) 0.0264(5) Uani 1 1 d . . .
H32A H 1.2716 0.4144 0.9735 0.040 Uiso 1 1 calc R . .
H32B H 1.2074 0.4793 1.0516 0.040 Uiso 1 1 calc R . .
H32C H 1.3636 0.4858 1.0302 0.040 Uiso 1 1 calc R . .
C33 C 0.9666(2) 0.64004(12) 0.6105(2) 0.0171(4) Uani 1 1 d . . .
H33A H 1.0058 0.6795 0.5620 0.026 Uiso 1 1 calc R . .
H33B H 0.9154 0.6640 0.6715 0.026 Uiso 1 1 calc R . .
H33C H 0.9042 0.6079 0.5503 0.026 Uiso 1 1 calc R . .
C34 C 0.5627(3) 0.65000(16) 0.6019(3) 0.0264(5) Uani 1 1 d . . .
C35 C 0.5296(3) 0.72962(16) 0.5694(3) 0.0338(6) Uani 1 1 d . . .
H35A H 0.5314 0.7381 0.4776 0.051 Uiso 1 1 calc R . .
H35B H 0.5977 0.7626 0.6219 0.051 Uiso 1 1 calc R . .
H35C H 0.4376 0.7414 0.5870 0.051 Uiso 1 1 calc R . .
Co Co 1.01649(3) 0.499281(15) 0.78296(3) 0.01699(7) Uani 1 1 d . . .
N7 N 0.89678(17) 0.40805(10) 0.79893(16) 0.0117(3) Uani 1 1 d . . .
N3 N 1.09281(17) 0.43352(9) 0.64974(16) 0.0107(3) Uani 1 1 d . . .
N1 N 1.22428(18) 0.51081(10) 0.87007(17) 0.0160(3) Uani 1 1 d . . .
N2 N 1.07920(17) 0.59278(9) 0.68246(17) 0.0125(3) Uani 1 1 d . . .
N4 N 0.88822(18) 0.55237(10) 0.88422(19) 0.0163(3) Uani 1 1 d . . .
N5 N 0.5881(3) 0.58828(15) 0.6275(3) 0.0401(6) Uani 1 1 d . . .
O1 O 0.83860(15) 0.24933(8) 0.54024(15) 0.0162(3) Uani 1 1 d . . .
Cl1 Cl 0.11890(5) 0.33698(3) 0.21993(5) 0.01560(9) Uani 1 1 d D . .
O11 O 0.24509(17) 0.32857(10) 0.17225(19) 0.0278(4) Uani 1 1 d D . .
O12 O 0.13599(18) 0.30873(10) 0.35029(16) 0.0232(3) Uani 1 1 d D . .
O13 O 0.01106(17) 0.29460(9) 0.13941(16) 0.0210(3) Uani 1 1 d D . .
O14 O 0.07985(19) 0.41622(9) 0.21861(18) 0.0265(4) Uani 1 1 d D . .
Cl2 Cl 0.54745(6) 0.25362(3) 0.84569(6) 0.02507(12) Uani 1 1 d D . .
O21 O 0.5207(2) 0.17919(13) 0.7923(2) 0.0449(6) Uani 1 1 d D . .
O22 O 0.68630(19) 0.25658(12) 0.9171(2) 0.0346(4) Uani 1 1 d D . .
O23 O 0.5297(2) 0.30959(15) 0.7450(2) 0.0517(6) Uani 1 1 d D . .
O24 O 0.4532(2) 0.26980(13) 0.9299(2) 0.0430(5) Uani 1 1 d D . .

loop_
_atom_site_aniso_label
_atom_site_aniso_U_11
_atom_site_aniso_U_22
_atom_site_aniso_U_33
_atom_site_aniso_U_23
_atom_site_aniso_U_13
_atom_site_aniso_U_12
C1 0.0129(8) 0.0117(8) 0.0123(8) 0.0002(7) 0.0042(7) -0.0008(7)
C2 0.0112(8) 0.0102(8) 0.0118(8) -0.0008(7) 0.0025(7) -0.0009(6)
C3 0.0136(8) 0.0103(8) 0.0126(9) 0.0002(7) 0.0058(7) 0.0002(7)
C4 0.0144(8) 0.0087(8) 0.0123(8) 0.0013(7) 0.0040(7) 0.0005(7)
C5 0.0168(9) 0.0073(8) 0.0139(8) 0.0018(7) 0.0048(7) 0.0013(7)
C6 0.0123(8) 0.0093(8) 0.0145(9) 0.0007(7) 0.0028(7) -0.0007(7)
C7 0.0121(8) 0.0100(8) 0.0162(9) -0.0005(7) 0.0023(7) 0.0011(7)
C8 0.0114(8) 0.0100(9) 0.0161(9) 0.0007(7) 0.0044(7) -0.0018(6)
C9 0.0150(8) 0.0145(10) 0.0165(9) -0.0001(7) 0.0030(7) -0.0010(7)
C10 0.0257(11) 0.0167(10) 0.0194(10) -0.0068(8) -0.0039(9) 0.0022(9)
C11 0.0166(9) 0.0126(9) 0.0193(10) -0.0034(8) 0.0034(8) -0.0046(7)
C12 0.0143(8) 0.0132(9) 0.0148(9) 0.0002(7) 0.0055(7) -0.0024(7)
C13 0.0176(9) 0.0100(8) 0.0142(9) -0.0006(7) 0.0071(7) -0.0010(7)
C14 0.0157(8) 0.0141(9) 0.0095(8) -0.0010(7) 0.0014(6) -0.0001(8)
C15 0.0206(10) 0.0156(9) 0.0164(10) -0.0012(8) 0.0063(8) 0.0002(8)
C16 0.0248(11) 0.0215(11) 0.0165(10) -0.0031(8) 0.0053(8) 0.0063(9)
C17 0.0275(11) 0.0140(9) 0.0174(10) -0.0017(8) 0.0005(8) 0.0037(8)
C18 0.0222(10) 0.0115(9) 0.0247(11) 0.0000(8) 0.0017(8) -0.0014(8)
C19 0.0131(8) 0.0107(8) 0.0150(9) 0.0007(7) 0.0029(7) -0.0009(7)
C20 0.0156(9) 0.0113(9) 0.0150(9) -0.0004(7) 0.0038(7) -0.0001(7)
C21 0.0191(9) 0.0158(10) 0.0130(9) -0.0014(7) 0.0027(7) -0.0008(8)
C22 0.0177(10) 0.0225(11) 0.0166(10) 0.0023(8) 0.0002(8) 0.0014(8)
C23 0.0153(9) 0.0267(12) 0.0206(11) -0.0002(9) 0.0020(8) 0.0052(8)
C24 0.0153(9) 0.0171(10) 0.0165(10) -0.0016(8) 0.0029(7) 0.0024(7)
C25 0.0196(9) 0.0084(8) 0.0127(9) 0.0002(7) 0.0009(7) 0.0003(7)
C26 0.0244(11) 0.0105(9) 0.0190(10) 0.0004(8) 0.0040(8) -0.0004(8)
C27 0.0299(11) 0.0110(9) 0.0177(10) 0.0010(8) 0.0001(8) -0.0027(8)
C28 0.0312(12) 0.0106(9) 0.0166(10) -0.0025(8) -0.0056(9) 0.0039(8)
C29 0.0230(10) 0.0139(10) 0.0195(10) -0.0033(8) -0.0041(8) 0.0068(8)
C30 0.0198(10) 0.0122(9) 0.0167(10) -0.0021(7) 0.0003(8) 0.0017(8)
C31 0.0163(9) 0.0178(10) 0.0204(10) -0.0036(8) 0.0094(8) -0.0022(8)
C32 0.0361(13) 0.0261(12) 0.0157(10) 0.0048(9) 0.0008(9) 0.0093(10)
C33 0.0176(9) 0.0133(9) 0.0204(10) 0.0042(8) 0.0030(8) 0.0035(7)
C34 0.0266(12) 0.0275(12) 0.0254(12) -0.0052(10) 0.0059(9) -0.0036(10)
C35 0.0304(13) 0.0249(13) 0.0453(17) 0.0016(12) 0.0043(12) 0.0005(10)
Co 0.01777(12) 0.00917(11) 0.02748(15) 0.00443(12) 0.01336(11) 0.00230(11)
N7 0.0148(7) 0.0100(7) 0.0111(7) -0.0003(6) 0.0045(6) 0.0005(6)
N3 0.0110(7) 0.0083(7) 0.0127(8) 0.0012(6) 0.0021(6) -0.0015(6)
N1 0.0212(8) 0.0145(9) 0.0116(7) -0.0003(6) 0.0010(6) 0.0019(7)
N2 0.0138(7) 0.0093(7) 0.0148(8) 0.0004(6) 0.0041(6) -0.0002(6)
N4 0.0149(8) 0.0104(8) 0.0228(9) 0.0003(7) 0.0006(7) -0.0015(6)
N5 0.0545(16) 0.0267(12) 0.0383(14) -0.0027(10) 0.0060(12) -0.0029(11)
O1 0.0184(7) 0.0101(6) 0.0194(7) -0.0014(6) 0.0019(6) -0.0020(6)
Cl1 0.0185(2) 0.00922(19) 0.0203(2) -0.00078(17) 0.00681(18) 0.00007(17)
O11 0.0238(8) 0.0216(8) 0.0424(10) 0.0002(8) 0.0181(8) -0.0004(7)
O12 0.0301(9) 0.0198(8) 0.0190(8) -0.0010(6) 0.0028(7) -0.0002(7)
O13 0.0239(8) 0.0171(7) 0.0210(8) -0.0022(6) 0.0016(6) -0.0023(6)
O14 0.0355(10) 0.0082(7) 0.0380(10) 0.0000(7) 0.0124(8) 0.0038(7)
Cl2 0.0276(3) 0.0255(3) 0.0237(3) -0.0039(2) 0.0090(2) -0.0140(2)
O21 0.0374(12) 0.0386(12) 0.0605(15) -0.0274(11) 0.0141(11) -0.0176(9)
O22 0.0309(10) 0.0338(10) 0.0383(11) -0.0045(9) 0.0040(8) -0.0137(8)
O23 0.0476(13) 0.0592(16) 0.0471(13) 0.0234(12) 0.0052(11) -0.0145(12)
O24 0.0415(12) 0.0460(13) 0.0474(13) -0.0166(10) 0.0239(10) -0.0149(10)

loop_
_atom_type_symbol
_atom_type_description
_atom_type_scat_dispersion_real
_atom_type_scat_dispersion_imag
_atom_type_scat_source
C C 0.0033 0.0016 'International Tables Vol C Tables 4.2.6.8 and 6.1.1.4'
H H 0.0000 0.0000 'International Tables Vol C Tables 4.2.6.8 and 6.1.1.4'
Cl Cl 0.1484 0.1585 'International Tables Vol C Tables 4.2.6.8 and 6.1.1.4'
Co Co 0.3494 0.9721 'International Tables Vol C Tables 4.2.6.8 and 6.1.1.4'
N N 0.0061 0.0033 'International Tables Vol C Tables 4.2.6.8 and 6.1.1.4'
O O 0.0106 0.0060 'International Tables Vol C Tables 4.2.6.8 and 6.1.1.4'

loop_
_geom_angle_atom_site_label_1
_geom_angle_atom_site_label_2
_geom_angle_atom_site_label_3
_geom_angle
_geom_angle_site_symmetry_1
_geom_angle_site_symmetry_3
_geom_angle_publ_flag
N7 C1 C2 112.98(16) . . ?
N7 C1 H1A 109.0 . . ?
C2 C1 H1A 109.0 . . ?
N7 C1 H1B 109.0 . . ?
C2 C1 H1B 109.0 . . ?
H1A C1 H1B 107.8 . . ?
C19 C2 C3 110.56(16) . . ?
C19 C2 C1 112.55(16) . . ?
C3 C2 C1 102.80(16) . . ?
C19 C2 C6 107.38(16) . . ?
C3 C2 C6 110.23(16) . . ?
C1 C2 C6 113.32(16) . . ?
O1 C3 C2 123.87(18) . . ?
O1 C3 C4 124.17(18) . . ?
C2 C3 C4 111.72(16) . . ?
C25 C4 C3 109.12(16) . . ?
C25 C4 C5 110.50(16) . . ?
C3 C4 C5 105.59(16) . . ?
C25 C4 C7 112.28(16) . . ?
C3 C4 C7 109.15(16) . . ?
C5 C4 C7 109.97(16) . . ?
N7 C5 C4 113.46(16) . . ?
N7 C5 H5A 108.9 . . ?
C4 C5 H5A 108.9 . . ?
N7 C5 H5B 108.9 . . ?
C4 C5 H5B 108.9 . . ?
H5A C5 H5B 107.7 . . ?
N3 C6 C2 112.25(16) . . ?
N3 C6 H6A 109.2 . . ?
C2 C6 H6A 109.2 . . ?
N3 C6 H6B 109.2 . . ?
C2 C6 H6B 109.2 . . ?
H6A C6 H6B 107.9 . . ?
N3 C7 C4 113.80(16) . . ?
N3 C7 H7A 108.8 . . ?
C4 C7 H7A 108.8 . . ?
N3 C7 H7B 108.8 . . ?
C4 C7 H7B 108.8 . . ?
H7A C7 H7B 107.7 . . ?
C12 C8 N3 106.69(16) . . ?
C12 C8 C31 109.00(17) . . ?
N3 C8 C31 114.93(16) . . ?
C12 C8 C9 109.70(16) . . ?
N3 C8 C9 106.98(16) . . ?
C31 C8 C9 109.44(17) . . ?
N1 C9 C8 111.96(16) . . ?
N1 C9 H9A 109.2 . . ?
C8 C9 H9A 109.2 . . ?
N1 C9 H9B 109.2 . . ?
C8 C9 H9B 109.2 . . ?
H9A C9 H9B 107.9 . . ?
N1 C10 C11 111.52(17) . . ?
N1 C10 H10A 109.3 . . ?
C11 C10 H10A 109.3 . . ?
N1 C10 H10B 109.3 . . ?
C11 C10 H10B 109.3 . . ?
H10A C10 H10B 108.0 . . ?
N2 C11 C10 111.37(17) . . ?
N2 C11 H11A 109.4 . . ?
C10 C11 H11A 109.4 . . ?
N2 C11 H11B 109.4 . . ?
C10 C11 H11B 109.4 . . ?
H11A C11 H11B 108.0 . . ?
N2 C12 C8 110.89(16) . . ?
N2 C12 H12A 109.5 . . ?
C8 C12 H12A 109.5 . . ?
N2 C12 H12B 109.5 . . ?
C8 C12 H12B 109.5 . . ?
H12A C12 H12B 108.1 . . ?
C14 C13 N7 110.22(16) . . ?
C14 C13 H13A 109.6 . . ?
N7 C13 H13A 109.6 . . ?
C14 C13 H13B 109.6 . . ?
N7 C13 H13B 109.6 . . ?
H13A C13 H13B 108.1 . . ?
N4 C14 C15 122.8(2) . . ?
N4 C14 C13 115.49(17) . . ?
C15 C14 C13 121.66(19) . . ?
C14 C15 C16 119.1(2) . . ?
C14 C15 H15 120.4 . . ?
C16 C15 H15 120.4 . . ?
C17 C16 C15 118.7(2) . . ?
C17 C16 H16 120.6 . . ?
C15 C16 H16 120.6 . . ?
C18 C17 C16 119.0(2) . . ?
C18 C17 H17 120.5 . . ?
C16 C17 H17 120.5 . . ?
N4 C18 C17 123.4(2) . . ?
N4 C18 H18 118.3 . . ?
C17 C18 H18 118.3 . . ?
C24 C19 C20 118.57(19) . . ?
C24 C19 C2 123.48(18) . . ?
C20 C19 C2 117.94(18) . . ?
C21 C20 C19 121.14(19) . . ?
C21 C20 H20 119.4 . . ?
C19 C20 H20 119.4 . . ?
C20 C21 C22 119.8(2) . . ?
C20 C21 H21 120.1 . . ?
C22 C21 H21 120.1 . . ?
C23 C22 C21 119.7(2) . . ?
C23 C22 H22 120.2 . . ?
C21 C22 H22 120.2 . . ?
C22 C23 C24 120.4(2) . . ?
C22 C23 H23 119.8 . . ?
C24 C23 H23 119.8 . . ?
C23 C24 C19 120.3(2) . . ?
C23 C24 H24 119.8 . . ?
C19 C24 H24 119.8 . . ?
C30 C25 C26 118.2(2) . . ?
C30 C25 C4 122.77(18) . . ?
C26 C25 C4 118.79(19) . . ?
C27 C26 C25 121.0(2) . . ?
C27 C26 H26 119.5 . . ?
C25 C26 H26 119.5 . . ?
C28 C27 C26 120.1(2) . . ?
C28 C27 H27 120.0 . . ?
C26 C27 H27 120.0 . . ?
C27 C28 C29 119.5(2) . . ?
C27 C28 H28 120.2 . . ?
C29 C28 H28 120.2 . . ?
C28 C29 C30 120.2(2) . . ?
C28 C29 H29 119.9 . . ?
C30 C29 H29 119.9 . . ?
C25 C30 C29 121.0(2) . . ?
C25 C30 H30 119.5 . . ?
C29 C30 H30 119.5 . . ?
C8 C31 H31A 109.5 . . ?
C8 C31 H31B 109.5 . . ?
H31A C31 H31B 109.5 . . ?
C8 C31 H31C 109.5 . . ?
H31A C31 H31C 109.5 . . ?
H31B C31 H31C 109.5 . . ?
N1 C32 H32A 109.5 . . ?
N1 C32 H32B 109.5 . . ?
H32A C32 H32B 109.5 . . ?
N1 C32 H32C 109.5 . . ?
H32A C32 H32C 109.5 . . ?
H32B C32 H32C 109.5 . . ?
N2 C33 H33A 109.5 . . ?
N2 C33 H33B 109.5 . . ?
H33A C33 H33B 109.5 . . ?
N2 C33 H33C 109.5 . . ?
H33A C33 H33C 109.5 . . ?
H33B C33 H33C 109.5 . . ?
N5 C34 C35 179.7(3) . . ?
C34 C35 H35A 109.5 . . ?
C34 C35 H35B 109.5 . . ?
H35A C35 H35B 109.5 . . ?
C34 C35 H35C 109.5 . . ?
H35A C35 H35C 109.5 . . ?
H35B C35 H35C 109.5 . . ?
N7 Co N4 83.86(8) . . ?
N7 Co N3 84.27(7) . . ?
N4 Co N3 163.04(7) . . ?
N7 Co N1 125.50(7) . . ?
N4 Co N1 112.29(8) . . ?
N3 Co N1 84.51(7) . . ?
N7 Co N2 153.07(7) . . ?
N4 Co N2 99.84(8) . . ?
N3 Co N2 85.51(8) . . ?
N1 Co N2 78.02(7) . . ?
C13 N7 C5 106.17(15) . . ?
C13 N7 C1 109.17(16) . . ?
C5 N7 C1 112.10(15) . . ?
C13 N7 Co 107.47(12) . . ?
C5 N7 Co 119.62(13) . . ?
C1 N7 Co 101.99(12) . . ?
C6 N3 C7 107.04(15) . . ?
C6 N3 C8 114.47(16) . . ?
C7 N3 C8 110.47(15) . . ?
C6 N3 Co 104.09(12) . . ?
C7 N3 Co 122.18(13) . . ?
C8 N3 Co 98.69(12) . . ?
C32 N1 C10 108.79(18) . . ?
C32 N1 C9 110.93(17) . . ?
C10 N1 C9 111.93(17) . . ?
C32 N1 Co 117.24(15) . . ?
C10 N1 Co 101.62(13) . . ?
C9 N1 Co 106.05(13) . . ?
C33 N2 C12 109.37(17) . . ?
C33 N2 C11 110.41(16) . . ?
C12 N2 C11 108.76(16) . . ?
C33 N2 Co 115.72(13) . . ?
C12 N2 Co 105.27(12) . . ?
C11 N2 Co 107.02(13) . . ?
C14 N4 C18 116.93(19) . . ?
C14 N4 Co 112.35(15) . . ?
C18 N4 Co 129.88(16) . . ?
O11 Cl1 O12 109.67(11) . . ?
O11 Cl1 O13 109.72(11) . . ?
O12 Cl1 O13 109.23(10) . . ?
O11 Cl1 O14 110.09(11) . . ?
O12 Cl1 O14 109.13(10) . . ?
O13 Cl1 O14 108.97(11) . . ?
O24 Cl2 O21 109.40(13) . . ?
O24 Cl2 O23 108.36(16) . . ?
O21 Cl2 O23 110.41(17) . . ?
O24 Cl2 O22 109.53(14) . . ?
O21 Cl2 O22 109.24(13) . . ?
O23 Cl2 O22 109.88(13) . . ?

loop_
_geom_bond_atom_site_label_1
_geom_bond_atom_site_label_2
_geom_bond_distance
_geom_bond_site_symmetry_2
_geom_bond_publ_flag
C1 N7 1.500(3) . ?
C1 C2 1.545(3) . ?
C1 H1A 0.9900 . ?
C1 H1B 0.9900 . ?
C2 C19 1.517(3) . ?
C2 C3 1.522(3) . ?
C2 C6 1.546(3) . ?
C3 O1 1.205(2) . ?
C3 C4 1.525(3) . ?
C4 C25 1.521(3) . ?
C4 C5 1.537(3) . ?
C4 C7 1.539(3) . ?
C5 N7 1.491(3) . ?
C5 H5A 0.9900 . ?
C5 H5B 0.9900 . ?
C6 N3 1.490(3) . ?
C6 H6A 0.9900 . ?
C6 H6B 0.9900 . ?
C7 N3 1.498(3) . ?
C7 H7A 0.9900 . ?
C7 H7B 0.9900 . ?
C8 C12 1.516(3) . ?
C8 N3 1.516(3) . ?
C8 C31 1.527(3) . ?
C8 C9 1.535(3) . ?
C9 N1 1.492(3) . ?
C9 H9A 0.9900 . ?
C9 H9B 0.9900 . ?
C10 N1 1.484(3) . ?
C10 C11 1.521(3) . ?
C10 H10A 0.9900 . ?
C10 H10B 0.9900 . ?
C11 N2 1.494(3) . ?
C11 H11A 0.9900 . ?
C11 H11B 0.9900 . ?
C12 N2 1.488(3) . ?
C12 H12A 0.9900 . ?
C12 H12B 0.9900 . ?
C13 C14 1.488(3) . ?
C13 N7 1.488(3) . ?
C13 H13A 0.9900 . ?
C13 H13B 0.9900 . ?
C14 N4 1.350(3) . ?
C14 C15 1.375(3) . ?
C15 C16 1.388(3) . ?
C15 H15 0.9500 . ?
C16 C17 1.376(3) . ?
C16 H16 0.9500 . ?
C17 C18 1.371(3) . ?
C17 H17 0.9500 . ?
C18 N4 1.350(3) . ?
C18 H18 0.9500 . ?
C19 C24 1.390(3) . ?
C19 C20 1.393(3) . ?
C20 C21 1.383(3) . ?
C20 H20 0.9500 . ?
C21 C22 1.386(3) . ?
C21 H21 0.9500 . ?
C22 C23 1.384(3) . ?
C22 H22 0.9500 . ?
C23 C24 1.389(3) . ?
C23 H23 0.9500 . ?
C24 H24 0.9500 . ?
C25 C30 1.386(3) . ?
C25 C26 1.399(3) . ?
C26 C27 1.391(3) . ?
C26 H26 0.9500 . ?
C27 C28 1.382(3) . ?
C27 H27 0.9500 . ?
C28 C29 1.388(3) . ?
C28 H28 0.9500 . ?
C29 C30 1.394(3) . ?
C29 H29 0.9500 . ?
C30 H30 0.9500 . ?
C31 H31A 0.9800 . ?
C31 H31B 0.9800 . ?
C31 H31C 0.9800 . ?
C32 N1 1.474(3) . ?
C32 H32A 0.9800 . ?
C32 H32B 0.9800 . ?
C32 H32C 0.9800 . ?
C33 N2 1.482(3) . ?
C33 H33A 0.9800 . ?
C33 H33B 0.9800 . ?
C33 H33C 0.9800 . ?
C34 N5 1.135(4) . ?
C34 C35 1.465(4) . ?
C35 H35A 0.9800 . ?
C35 H35B 0.9800 . ?
C35 H35C 0.9800 . ?
Co N7 2.0171(19) . ?
Co N4 2.022(2) . ?
Co N3 2.0599(19) . ?
Co N1 2.101(2) . ?
Co N2 2.1066(19) . ?
Cl1 O11 1.4301(18) . ?
Cl1 O12 1.4396(19) . ?
Cl1 O13 1.4432(17) . ?
Cl1 O14 1.4455(18) . ?
Cl2 O24 1.423(2) . ?
Cl2 O21 1.430(2) . ?
Cl2 O23 1.434(2) . ?
Cl2 O22 1.441(2) . ?

loop_
_geom_torsion_atom_site_label_1
_geom_torsion_atom_site_label_2
_geom_torsion_atom_site_label_3
_geom_torsion_atom_site_label_4
_geom_torsion
_geom_torsion_site_symmetry_1
_geom_torsion_site_symmetry_2
_geom_torsion_site_symmetry_3
_geom_torsion_site_symmetry_4
_geom_torsion_publ_flag
N7 C1 C2 C19 178.91(15) . . . . ?
N7 C1 C2 C3 59.94(19) . . . . ?
N7 C1 C2 C6 -59.0(2) . . . . ?
C19 C2 C3 O1 -13.2(3) . . . . ?
C1 C2 C3 O1 107.1(2) . . . . ?
C6 C2 C3 O1 -131.8(2) . . . . ?
C19 C2 C3 C4 172.16(15) . . . . ?
C1 C2 C3 C4 -67.50(19) . . . . ?
C6 C2 C3 C4 53.6(2) . . . . ?
O1 C3 C4 C25 9.7(3) . . . . ?
C2 C3 C4 C25 -175.66(16) . . . . ?
O1 C3 C4 C5 -109.1(2) . . . . ?
C2 C3 C4 C5 65.56(19) . . . . ?
O1 C3 C4 C7 132.8(2) . . . . ?
C2 C3 C4 C7 -52.6(2) . . . . ?
C25 C4 C5 N7 -172.24(16) . . . . ?
C3 C4 C5 N7 -54.4(2) . . . . ?
C7 C4 C5 N7 63.3(2) . . . . ?
C19 C2 C6 N3 -178.48(15) . . . . ?
C3 C2 C6 N3 -58.0(2) . . . . ?
C1 C2 C6 N3 56.6(2) . . . . ?
C25 C4 C7 N3 178.34(16) . . . . ?
C3 C4 C7 N3 57.2(2) . . . . ?
C5 C4 C7 N3 -58.2(2) . . . . ?
C12 C8 C9 N1 66.1(2) . . . . ?
N3 C8 C9 N1 -49.3(2) . . . . ?
C31 C8 C9 N1 -174.36(16) . . . . ?
N1 C10 C11 N2 18.7(3) . . . . ?
N3 C8 C12 N2 56.9(2) . . . . ?
C31 C8 C12 N2 -178.41(16) . . . . ?
C9 C8 C12 N2 -58.6(2) . . . . ?
N7 C13 C14 N4 -33.9(2) . . . . ?
N7 C13 C14 C15 149.49(19) . . . . ?
N4 C14 C15 C16 -1.8(3) . . . . ?
C13 C14 C15 C16 174.5(2) . . . . ?
C14 C15 C16 C17 -0.3(3) . . . . ?
C15 C16 C17 C18 1.0(3) . . . . ?
C16 C17 C18 N4 0.4(4) . . . . ?
C3 C2 C19 C24 129.0(2) . . . . ?
C1 C2 C19 C24 14.7(3) . . . . ?
C6 C2 C19 C24 -110.7(2) . . . . ?
C3 C2 C19 C20 -50.7(2) . . . . ?
C1 C2 C19 C20 -165.07(17) . . . . ?
C6 C2 C19 C20 69.5(2) . . . . ?
C24 C19 C20 C21 -2.5(3) . . . . ?
C2 C19 C20 C21 177.34(18) . . . . ?
C19 C20 C21 C22 -0.2(3) . . . . ?
C20 C21 C22 C23 2.7(3) . . . . ?
C21 C22 C23 C24 -2.6(4) . . . . ?
C22 C23 C24 C19 -0.1(3) . . . . ?
C20 C19 C24 C23 2.6(3) . . . . ?
C2 C19 C24 C23 -177.2(2) . . . . ?
C3 C4 C25 C30 111.4(2) . . . . ?
C5 C4 C25 C30 -132.9(2) . . . . ?
C7 C4 C25 C30 -9.7(3) . . . . ?
C3 C4 C25 C26 -62.5(2) . . . . ?
C5 C4 C25 C26 53.2(2) . . . . ?
C7 C4 C25 C26 176.38(18) . . . . ?
C30 C25 C26 C27 -1.1(3) . . . . ?
C4 C25 C26 C27 173.0(2) . . . . ?
C25 C26 C27 C28 -0.3(3) . . . . ?
C26 C27 C28 C29 1.5(3) . . . . ?
C27 C28 C29 C30 -1.2(3) . . . . ?
C26 C25 C30 C29 1.4(3) . . . . ?
C4 C25 C30 C29 -172.5(2) . . . . ?
C28 C29 C30 C25 -0.3(3) . . . . ?
C14 C13 N7 C5 162.84(16) . . . . ?
C14 C13 N7 C1 -76.1(2) . . . . ?
C14 C13 N7 Co 33.74(19) . . . . ?
C4 C5 N7 C13 169.58(16) . . . . ?
C4 C5 N7 C1 50.5(2) . . . . ?
C4 C5 N7 Co -68.80(19) . . . . ?
C2 C1 N7 C13 -171.31(16) . . . . ?
C2 C1 N7 C5 -54.0(2) . . . . ?
C2 C1 N7 Co 75.20(16) . . . . ?
N4 Co N7 C13 -20.58(13) . . . . ?
N3 Co N7 C13 171.56(13) . . . . ?
N1 Co N7 C13 92.49(14) . . . . ?
N2 Co N7 C13 -120.23(17) . . . . ?
N4 Co N7 C5 -141.55(15) . . . . ?
N3 Co N7 C5 50.58(14) . . . . ?
N1 Co N7 C5 -28.48(17) . . . . ?
N2 Co N7 C5 118.79(18) . . . . ?
N4 Co N7 C1 94.17(13) . . . . ?
N3 Co N7 C1 -73.69(12) . . . . ?
N1 Co N7 C1 -152.76(11) . . . . ?
N2 Co N7 C1 -5.5(2) . . . . ?
C2 C6 N3 C7 59.41(19) . . . . ?
C2 C6 N3 C8 -177.82(15) . . . . ?
C2 C6 N3 Co -71.23(16) . . . . ?
C4 C7 N3 C6 -60.0(2) . . . . ?
C4 C7 N3 C8 174.79(16) . . . . ?
C4 C7 N3 Co 59.6(2) . . . . ?
C12 C8 N3 C6 51.2(2) . . . . ?
C31 C8 N3 C6 -69.8(2) . . . . ?
C9 C8 N3 C6 168.54(15) . . . . ?
C12 C8 N3 C7 172.09(16) . . . . ?
C31 C8 N3 C7 51.2(2) . . . . ?
C9 C8 N3 C7 -70.56(19) . . . . ?
C12 C8 N3 Co -58.70(16) . . . . ?
C31 C8 N3 Co -179.64(15) . . . . ?
C9 C8 N3 Co 58.65(15) . . . . ?
N7 Co N3 C6 73.72(12) . . . . ?
N4 Co N3 C6 27.9(3) . . . . ?
N1 Co N3 C6 -159.70(12) . . . . ?
N2 Co N3 C6 -81.33(12) . . . . ?
N7 Co N3 C7 -47.27(14) . . . . ?
N4 Co N3 C7 -93.0(3) . . . . ?
N1 Co N3 C7 79.31(14) . . . . ?
N2 Co N3 C7 157.68(15) . . . . ?
N7 Co N3 C8 -168.22(12) . . . . ?
N4 Co N3 C8 146.0(2) . . . . ?
N1 Co N3 C8 -41.64(12) . . . . ?
N2 Co N3 C8 36.74(11) . . . . ?
C11 C10 N1 C32 -173.6(2) . . . . ?
C11 C10 N1 C9 63.5(2) . . . . ?
C11 C10 N1 Co -49.3(2) . . . . ?
C8 C9 N1 C32 140.43(19) . . . . ?
C8 C9 N1 C10 -97.86(19) . . . . ?
C8 C9 N1 Co 12.12(19) . . . . ?
N7 Co N1 C32 -28.08(18) . . . . ?
N4 Co N1 C32 70.57(17) . . . . ?
N3 Co N1 C32 -107.03(16) . . . . ?
N2 Co N1 C32 166.41(16) . . . . ?
N7 Co N1 C10 -146.48(13) . . . . ?
N4 Co N1 C10 -47.83(15) . . . . ?
N3 Co N1 C10 134.57(14) . . . . ?
N2 Co N1 C10 48.01(14) . . . . ?
N7 Co N1 C9 96.40(14) . . . . ?
N4 Co N1 C9 -164.95(12) . . . . ?
N3 Co N1 C9 17.45(13) . . . . ?
N2 Co N1 C9 -69.11(13) . . . . ?
C8 C12 N2 C33 -147.28(17) . . . . ?
C8 C12 N2 C11 92.06(19) . . . . ?
C8 C12 N2 Co -22.34(18) . . . . ?
C10 C11 N2 C33 148.58(18) . . . . ?
C10 C11 N2 C12 -91.4(2) . . . . ?
C10 C11 N2 Co 21.8(2) . . . . ?
N7 Co N2 C33 43.8(2) . . . . ?
N4 Co N2 C33 -52.02(15) . . . . ?
N3 Co N2 C33 111.75(15) . . . . ?
N1 Co N2 C33 -162.93(15) . . . . ?
N7 Co N2 C12 -77.0(2) . . . . ?
N4 Co N2 C12 -172.89(12) . . . . ?
N3 Co N2 C12 -9.12(12) . . . . ?
N1 Co N2 C12 76.21(13) . . . . ?
N7 Co N2 C11 167.34(14) . . . . ?
N4 Co N2 C11 71.50(14) . . . . ?
N3 Co N2 C11 -124.73(14) . . . . ?
N1 Co N2 C11 -39.40(13) . . . . ?
C15 C14 N4 C18 3.2(3) . . . . ?
C13 C14 N4 C18 -173.35(19) . . . . ?
C15 C14 N4 Co -167.35(16) . . . . ?
C13 C14 N4 Co 16.1(2) . . . . ?
C17 C18 N4 C14 -2.5(3) . . . . ?
C17 C18 N4 Co 166.09(18) . . . . ?
N7 Co N4 C14 3.12(14) . . . . ?
N3 Co N4 C14 48.9(3) . . . . ?
N1 Co N4 C14 -122.83(14) . . . . ?
N2 Co N4 C14 156.17(14) . . . . ?
N7 Co N4 C18 -165.9(2) . . . . ?
N3 Co N4 C18 -120.1(3) . . . . ?
N1 Co N4 C18 68.2(2) . . . . ?
N2 Co N4 C18 -12.8(2) . . . . ?
